data_7134041
loop_
_publ_author_name
'Antonkin, Nikita S.'
'Vlasenko, Yulia A.'
'Puylaert, Pim'
'Nachtsheim, Boris Johannes'
'Postnikov, Pavel S.'

_publ_section_title
;
 N-Heterocycle-Coordinated \l5-Iodanes as IBX Alternatives for Alcohol
 Oxidations
;
_journal_name_full 'Chemical Communications'
_journal_paper_doi 10.1039/D4CC05058D
_journal_year 2025
_chemical_formula_moiety 'C14 H10 I N3 O2'
_chemical_formula_sum 'C14 H10 I N3 O2'
_chemical_formula_weight 379.15
_space_group_crystal_system trigonal
_space_group_IT_number 161
_space_group_name_Hall 'R 3 -2"c'
_space_group_name_H-M_alt 'R 3 c :H'
_atom_sites_solution_hydrogens geom
_atom_sites_solution_primary dual
_audit_creation_date 2024-06-21
_audit_creation_method
;
Olex2 1.5
(compiled 2024.02.16 svn.r378c4104 for OlexSys, GUI svn.r6928)
;
_audit_update_record
;
2024-06-21 deposited with the CCDC.	2024-12-06 downloaded from the CCDC.
;
_cell_angle_alpha 90
_cell_angle_beta 90
_cell_angle_gamma 120
_cell_formula_units_Z 18
_cell_length_a 26.9537(8)
_cell_length_b 26.9537(8)
_cell_length_c 9.8807(5)
_cell_measurement_reflns_used 9893
_cell_measurement_temperature 100
_cell_measurement_theta_max 30.0615
_cell_measurement_theta_min 2.6177
_cell_volume 6216.6(4)
_computing_molecular_graphics 'Olex2 1.5 (Dolomanov et al., 2009)'
_computing_publication_material 'Olex2 1.5 (Dolomanov et al., 2009)'
_computing_structure_refinement 'SHELXL 2019/3 (Sheldrick, 2015)'
_computing_structure_solution 'SHELXT 2018/2 (Sheldrick, 2018)'
_diffrn_ambient_temperature 100.00
_diffrn_measured_fraction_theta_full 0.998
_diffrn_measured_fraction_theta_max 0.998
_diffrn_measurement_device 'three-circle diffractometer'
_diffrn_measurement_device_type 'Bruker D8 Venture'
_diffrn_measurement_method '\w and \f scans'
_diffrn_radiation_monochromator 'mirror optics'
_diffrn_radiation_probe x-ray
_diffrn_radiation_type MoK\a
_diffrn_radiation_wavelength 0.71073
_diffrn_reflns_av_R_equivalents 0.0626
_diffrn_reflns_av_unetI/netI 0.0269
_diffrn_reflns_Laue_measured_fraction_full 0.998
_diffrn_reflns_Laue_measured_fraction_max 0.998
_diffrn_reflns_limit_h_max 38
_diffrn_reflns_limit_h_min -38
_diffrn_reflns_limit_k_max 38
_diffrn_reflns_limit_k_min -38
_diffrn_reflns_limit_l_max 14
_diffrn_reflns_limit_l_min -14
_diffrn_reflns_number 64874
_diffrn_reflns_point_group_measured_fraction_full 0.999
_diffrn_reflns_point_group_measured_fraction_max 0.997
_diffrn_reflns_theta_full 25.242
_diffrn_reflns_theta_max 30.562
_diffrn_reflns_theta_min 3.023
_diffrn_source 'microfocus Ims X-ray tube'
_diffrn_source_current 1.0
_diffrn_source_power 0.05
_diffrn_source_type 'Incoatec I\ms'
_exptl_absorpt_coefficient_mu 2.322
_exptl_absorpt_correction_T_max 0.7461
_exptl_absorpt_correction_T_min 0.6272
_exptl_absorpt_correction_type multi-scan
_exptl_absorpt_process_details
;
SADABS-2016/2 (Bruker,2016/2) was used for absorption correction.
wR2(int) was 0.1285 before and 0.0641 after correction.
The Ratio of minimum to maximum transmission is 0.8406.
The \l/2 correction factor is Not present.
;
_exptl_crystal_colour 'clear colourless'
_exptl_crystal_colour_lustre clear
_exptl_crystal_colour_primary colourless
_exptl_crystal_density_diffrn 1.823
_exptl_crystal_description needle
_exptl_crystal_F_000 3312
_exptl_crystal_size_max 0.11
_exptl_crystal_size_mid 0.04
_exptl_crystal_size_min 0.03
_refine_diff_density_max 0.723
_refine_diff_density_min -1.023
_refine_diff_density_rms 0.108
_refine_ls_abs_structure_details
;
 Flack x determined using 1944 quotients [(I+)-(I-)]/[(I+)+(I-)]
 (Parsons, Flack and Wagner, Acta Cryst. B69 (2013) 249-259).
;
_refine_ls_abs_structure_Flack 0.003(9)
_refine_ls_extinction_method none
_refine_ls_goodness_of_fit_ref 1.086
_refine_ls_hydrogen_treatment constr
_refine_ls_matrix_type full
_refine_ls_number_parameters 181
_refine_ls_number_reflns 4233
_refine_ls_number_restraints 1
_refine_ls_restrained_S_all 1.086
_refine_ls_R_factor_all 0.0290
_refine_ls_R_factor_gt 0.0273
_refine_ls_shift/su_max 0.000
_refine_ls_shift/su_mean 0.000
_refine_ls_structure_factor_coef Fsqd
_refine_ls_weighting_details 'w=1/[\s^2^(Fo^2^)+(0.0034P)^2^+45.9474P] where P=(Fo^2^+2Fc^2^)/3'
_refine_ls_weighting_scheme calc
_refine_ls_wR_factor_gt 0.0523
_refine_ls_wR_factor_ref 0.0528
_reflns_Friedel_coverage 0.989
_reflns_Friedel_fraction_full 0.999
_reflns_Friedel_fraction_max 0.996
_reflns_number_gt 4084
_reflns_number_total 4233
_reflns_threshold_expression 'I > 2\s(I)'
_cod_data_source_file d4cc05058d2.cif
_cod_data_source_block antonkinn231129
_cod_original_cell_volume 6216.6(5)
_cod_original_sg_symbol_H-M 'R 3 c'
_cod_database_code 7134041
_shelx_shelxl_version_number 2019/3
_shelx_space_group_comment
;
The symmetry employed for this shelxl refinement is uniquely defined
by the following loop, which should always be used as a source of
symmetry information in preference to the above space-group names.
They are only intended as comments.
;
_shelx_estimated_absorpt_t_max 0.934
_shelx_estimated_absorpt_t_min 0.784
_olex2_refinement_description
;
1. Fixed Uiso
 At 1.2 times of:
  All C(H) groups
2.a Aromatic/amide H refined with riding coordinates:
 C4(H4), C7(H7), C5(H5), C3(H3), C6(H6), C10(H10), C14(H14), C11(H11),
 C13(H13), C12(H12)
;
_olex2_submission_special_instructions 'No special instructions were received'

loop_
_space_group_symop_operation_xyz
'x, y, z'
'-y, x-y, z'
'-x+y, -x, z'
'-y, -x, z+1/2'
'-x+y, y, z+1/2'
'x, x-y, z+1/2'
'x+2/3, y+1/3, z+1/3'
'-y+2/3, x-y+1/3, z+1/3'
'-x+y+2/3, -x+1/3, z+1/3'
'-y+2/3, -x+1/3, z+5/6'
'-x+y+2/3, y+1/3, z+5/6'
'x+2/3, x-y+1/3, z+5/6'
'x+1/3, y+2/3, z+2/3'
'-y+1/3, x-y+2/3, z+2/3'
'-x+y+1/3, -x+2/3, z+2/3'
'-y+1/3, -x+2/3, z+7/6'
'-x+y+1/3, y+2/3, z+7/6'
'x+1/3, x-y+2/3, z+7/6'

loop_
_atom_site_label
_atom_site_type_symbol
_atom_site_fract_x
_atom_site_fract_y
_atom_site_fract_z
_atom_site_U_iso_or_equiv
_atom_site_adp_type
_atom_site_occupancy
_atom_site_site_symmetry_order
_atom_site_calc_flag
_atom_site_refinement_flags_posn
_atom_site_refinement_flags_adp
_atom_site_refinement_flags_occupancy
_atom_site_disorder_assembly
_atom_site_disorder_group
I1 I 0.02487(2) 0.32431(2) 0.33420(4) 0.01424(6) Uani 1 1 d . . . . .
O1 O 0.00171(15) 0.27118(15) 0.4698(3) 0.0182(7) Uani 1 1 d . . . . .
N1 N 0.15985(17) 0.37324(18) 0.4332(4) 0.0180(8) Uani 1 1 d . . . . .
O2 O -0.02664(15) 0.28159(15) 0.2060(4) 0.0194(7) Uani 1 1 d . . . . .
N2 N 0.11994(18) 0.38539(19) 0.4783(5) 0.0194(8) Uani 1 1 d . . . . .
C4 C 0.1154(2) 0.2569(2) 0.1102(5) 0.0217(10) Uani 1 1 d . . . . .
H4 H 0.105751 0.231043 0.036465 0.026 Uiso 1 1 calc R U . . .
C7 C 0.2098(2) 0.4047(2) 0.5007(5) 0.0196(9) Uani 1 1 d . . . . .
H7 H 0.244743 0.404703 0.488829 0.023 Uiso 1 1 calc R U . . .
C5 C 0.1687(2) 0.2793(2) 0.1722(6) 0.0221(10) Uani 1 1 d . . . . .
H5 H 0.195240 0.268436 0.140760 0.027 Uiso 1 1 calc R U . . .
N3 N 0.14268(18) 0.42396(19) 0.5730(4) 0.0217(9) Uani 1 1 d . . . . .
C2 C 0.0907(2) 0.3099(2) 0.2645(5) 0.0170(9) Uani 1 1 d . . . . .
C3 C 0.0762(2) 0.2724(2) 0.1562(6) 0.0209(10) Uani 1 1 d . . . . .
H3 H 0.039890 0.257371 0.113868 0.025 Uiso 1 1 calc R U . . .
C8 C 0.1981(2) 0.4367(2) 0.5908(5) 0.0196(9) Uani 1 1 d . . . . .
C6 C 0.1836(2) 0.3174(2) 0.2794(5) 0.0214(10) Uani 1 1 d . . . . .
H6 H 0.220153 0.332630 0.321020 0.026 Uiso 1 1 calc R U . . .
C1 C 0.1447(2) 0.3332(2) 0.3257(6) 0.0185(9) Uani 1 1 d . . . . .
C10 C 0.2881(2) 0.4873(2) 0.7276(5) 0.0226(10) Uani 1 1 d . . . . .
H10 H 0.302203 0.465320 0.684573 0.027 Uiso 1 1 calc R U . . .
C14 C 0.2146(2) 0.5121(2) 0.7576(6) 0.0277(11) Uani 1 1 d . . . . .
H14 H 0.178382 0.507476 0.733453 0.033 Uiso 1 1 calc R U . . .
C9 C 0.2345(2) 0.4795(2) 0.6925(5) 0.0213(9) Uani 1 1 d . . . . .
C11 C 0.3207(2) 0.5272(2) 0.8256(6) 0.0285(11) Uani 1 1 d . . . . .
H11 H 0.357344 0.532798 0.848848 0.034 Uiso 1 1 calc R U . . .
C13 C 0.2468(3) 0.5509(3) 0.8562(7) 0.0331(13) Uani 1 1 d . . . . .
H13 H 0.232282 0.572072 0.901343 0.040 Uiso 1 1 calc R U . . .
C12 C 0.3001(2) 0.5592(3) 0.8901(6) 0.0309(12) Uani 1 1 d . . . . .
H12 H 0.322645 0.586537 0.957023 0.037 Uiso 1 1 calc R U . . .

loop_
_atom_site_aniso_label
_atom_site_aniso_U_11
_atom_site_aniso_U_22
_atom_site_aniso_U_33
_atom_site_aniso_U_23
_atom_site_aniso_U_13
_atom_site_aniso_U_12
I1 0.01317(12) 0.01520(13) 0.01358(10) 0.00070(11) 0.00002(10) 0.00651(11)
O1 0.0206(17) 0.0181(17) 0.0167(19) 0.0039(13) 0.0023(13) 0.0103(14)
N1 0.0140(18) 0.0177(19) 0.020(2) 0.0001(15) -0.0012(15) 0.0062(15)
O2 0.0157(16) 0.0202(17) 0.0189(17) -0.0018(13) -0.0040(13) 0.0064(14)
N2 0.0147(18) 0.024(2) 0.019(2) -0.0039(16) -0.0019(15) 0.0093(16)
C4 0.021(2) 0.025(3) 0.020(2) -0.0024(19) 0.0010(19) 0.012(2)
C7 0.016(2) 0.018(2) 0.022(2) -0.0007(18) -0.0020(18) 0.0063(18)
C5 0.019(2) 0.023(2) 0.027(3) 0.003(2) 0.007(2) 0.012(2)
N3 0.019(2) 0.024(2) 0.022(2) -0.0022(17) -0.0033(16) 0.0104(17)
C2 0.014(2) 0.019(2) 0.020(2) 0.0044(18) 0.0034(17) 0.0094(18)
C3 0.020(2) 0.021(2) 0.022(3) 0.0010(19) -0.0011(19) 0.009(2)
C8 0.016(2) 0.022(2) 0.022(2) 0.0013(18) -0.0009(18) 0.0097(19)
C6 0.016(2) 0.021(2) 0.025(3) 0.001(2) -0.002(2) 0.0080(19)
C1 0.017(2) 0.018(2) 0.016(2) 0.0024(17) -0.0003(17) 0.0060(18)
C10 0.020(2) 0.022(2) 0.026(3) -0.003(2) -0.0014(19) 0.010(2)
C14 0.022(2) 0.026(3) 0.036(3) -0.008(2) -0.005(2) 0.013(2)
C9 0.018(2) 0.019(2) 0.024(2) -0.0021(19) -0.0032(19) 0.0075(19)
C11 0.022(2) 0.032(3) 0.030(3) -0.006(2) -0.006(2) 0.012(2)
C13 0.031(3) 0.025(3) 0.044(4) -0.011(2) -0.002(3) 0.014(2)
C12 0.026(3) 0.029(3) 0.033(3) -0.012(2) -0.004(2) 0.010(2)

loop_
_atom_type_symbol
_atom_type_description
_atom_type_scat_dispersion_real
_atom_type_scat_dispersion_imag
_atom_type_scat_source
C C 0.0033 0.0016 'International Tables Vol C Tables 4.2.6.8 and 6.1.1.4'
H H 0.0000 0.0000 'International Tables Vol C Tables 4.2.6.8 and 6.1.1.4'
I I -0.4742 1.8119 'International Tables Vol C Tables 4.2.6.8 and 6.1.1.4'
N N 0.0061 0.0033 'International Tables Vol C Tables 4.2.6.8 and 6.1.1.4'
O O 0.0106 0.0060 'International Tables Vol C Tables 4.2.6.8 and 6.1.1.4'

loop_
_geom_angle_atom_site_label_1
_geom_angle_atom_site_label_2
_geom_angle_atom_site_label_3
_geom_angle
_geom_angle_site_symmetry_1
_geom_angle_site_symmetry_3
_geom_angle_publ_flag
O1 I1 C2 94.83(17) . . ?
O2 I1 O1 99.34(16) . . ?
O2 I1 C2 95.92(18) . . ?
N2 N1 C7 110.4(4) . . ?
N2 N1 C1 118.1(4) . . ?
C7 N1 C1 131.5(4) . . ?
N3 N2 N1 108.5(4) . . ?
C5 C4 H4 120.0 . . ?
C3 C4 H4 120.0 . . ?
C3 C4 C5 120.0(5) . . ?
N1 C7 H7 128.0 . . ?
N1 C7 C8 104.1(4) . . ?
C8 C7 H7 128.0 . . ?
C4 C5 H5 119.6 . . ?
C6 C5 C4 120.7(5) . . ?
C6 C5 H5 119.6 . . ?
N2 N3 C8 108.2(4) . . ?
C3 C2 I1 115.4(4) . . ?
C3 C2 C1 120.7(5) . . ?
C1 C2 I1 123.8(4) . . ?
C4 C3 H3 120.3 . . ?
C2 C3 C4 119.4(5) . . ?
C2 C3 H3 120.3 . . ?
C7 C8 C9 131.0(5) . . ?
N3 C8 C7 108.7(4) . . ?
N3 C8 C9 120.2(4) . . ?
C5 C6 H6 120.2 . . ?
C5 C6 C1 119.6(5) . . ?
C1 C6 H6 120.2 . . ?
C2 C1 N1 120.2(4) . . ?
C6 C1 N1 120.2(4) . . ?
C6 C1 C2 119.6(5) . . ?
C9 C10 H10 120.1 . . ?
C11 C10 H10 120.1 . . ?
C11 C10 C9 119.9(5) . . ?
C9 C14 H14 119.7 . . ?
C13 C14 H14 119.7 . . ?
C13 C14 C9 120.6(5) . . ?
C10 C9 C8 121.6(5) . . ?
C10 C9 C14 119.0(5) . . ?
C14 C9 C8 119.3(5) . . ?
C10 C11 H11 119.8 . . ?
C10 C11 C12 120.4(5) . . ?
C12 C11 H11 119.8 . . ?
C14 C13 H13 119.8 . . ?
C14 C13 C12 120.4(5) . . ?
C12 C13 H13 119.8 . . ?
C11 C12 H12 120.2 . . ?
C13 C12 C11 119.6(5) . . ?
C13 C12 H12 120.2 . . ?

loop_
_geom_bond_atom_site_label_1
_geom_bond_atom_site_label_2
_geom_bond_distance
_geom_bond_site_symmetry_2
_geom_bond_publ_flag
I1 O1 1.828(3) . ?
I1 O2 1.806(3) . ?
I1 C2 2.113(5) . ?
N1 N2 1.347(6) . ?
N1 C7 1.354(6) . ?
N1 C1 1.421(7) . ?
N2 N3 1.302(6) . ?
C4 H4 0.9500 . ?
C4 C5 1.393(7) . ?
C4 C3 1.391(7) . ?
C7 H7 0.9500 . ?
C7 C8 1.383(7) . ?
C5 H5 0.9500 . ?
C5 C6 1.388(7) . ?
N3 C8 1.365(6) . ?
C2 C3 1.388(7) . ?
C2 C1 1.400(7) . ?
C3 H3 0.9500 . ?
C8 C9 1.473(7) . ?
C6 H6 0.9500 . ?
C6 C1 1.392(7) . ?
C10 H10 0.9500 . ?
C10 C9 1.394(7) . ?
C10 C11 1.386(7) . ?
C14 H14 0.9500 . ?
C14 C9 1.397(7) . ?
C14 C13 1.373(8) . ?
C11 H11 0.9500 . ?
C11 C12 1.389(8) . ?
C13 H13 0.9500 . ?
C13 C12 1.382(8) . ?
C12 H12 0.9500 . ?

loop_
_geom_torsion_atom_site_label_1
_geom_torsion_atom_site_label_2
_geom_torsion_atom_site_label_3
_geom_torsion_atom_site_label_4
_geom_torsion
_geom_torsion_site_symmetry_1
_geom_torsion_site_symmetry_2
_geom_torsion_site_symmetry_3
_geom_torsion_site_symmetry_4
_geom_torsion_publ_flag
I1 C2 C3 C4 -175.1(4) . . . . ?
I1 C2 C1 N1 -6.2(7) . . . . ?
I1 C2 C1 C6 174.6(4) . . . . ?
N1 N2 N3 C8 -0.6(5) . . . . ?
N1 C7 C8 N3 -0.7(6) . . . . ?
N1 C7 C8 C9 -179.7(5) . . . . ?
N2 N1 C7 C8 0.4(5) . . . . ?
N2 N1 C1 C2 3.6(7) . . . . ?
N2 N1 C1 C6 -177.3(5) . . . . ?
N2 N3 C8 C7 0.8(6) . . . . ?
N2 N3 C8 C9 179.9(5) . . . . ?
C4 C5 C6 C1 0.2(8) . . . . ?
C7 N1 N2 N3 0.1(6) . . . . ?
C7 N1 C1 C2 -174.2(5) . . . . ?
C7 N1 C1 C6 5.0(8) . . . . ?
C7 C8 C9 C10 -10.9(9) . . . . ?
C7 C8 C9 C14 170.6(6) . . . . ?
C5 C4 C3 C2 -0.4(8) . . . . ?
C5 C6 C1 N1 -178.4(5) . . . . ?
C5 C6 C1 C2 0.7(8) . . . . ?
N3 C8 C9 C10 170.2(5) . . . . ?
N3 C8 C9 C14 -8.3(7) . . . . ?
C3 C4 C5 C6 -0.4(8) . . . . ?
C3 C2 C1 N1 177.6(5) . . . . ?
C3 C2 C1 C6 -1.5(7) . . . . ?
C1 N1 N2 N3 -178.0(4) . . . . ?
C1 N1 C7 C8 178.2(5) . . . . ?
C1 C2 C3 C4 1.4(8) . . . . ?
C10 C11 C12 C13 0.1(9) . . . . ?
C14 C13 C12 C11 -1.3(10) . . . . ?
C9 C10 C11 C12 0.6(9) . . . . ?
C9 C14 C13 C12 1.6(10) . . . . ?
C11 C10 C9 C8 -178.8(5) . . . . ?
C11 C10 C9 C14 -0.3(8) . . . . ?
C13 C14 C9 C8 177.7(5) . . . . ?
C13 C14 C9 C10 -0.8(9) . . . . ?
